data_7005815
loop_
_publ_author_name
'Barnes, Nicholas A.'
'Godfrey, Stephen M.'
'Halton, Ruth T. A.'
'Pritchard, Robin G.'
'Safi, Zaki'
'Sheffield, Joanne M.'

_publ_section_title
;
 Preference for a C3 conformation in tris-dimethylaminophosphonium
 cations: a comparison of the reactions of (Me2N)3P with I-X (X = Cl,
 Br, I, CN).
;
_journal_issue 30
_journal_name_full 'Dalton transactions (Cambridge, England : 2003)'
_journal_page_first 3252
_journal_page_last 3258
_journal_paper_doi 10.1039/b705651f
_journal_year 2007
_chemical_absolute_configuration unk
_chemical_compound_source 'synthesis as described'
_chemical_formula_sum 'C6.333333 H18.5 I2 N3.166667 P'
_chemical_formula_weight 423.85
_chemical_name_systematic
;
?
;
_space_group_IT_number 158
_symmetry_cell_setting trigonal
_symmetry_Int_Tables_number 158
_symmetry_space_group_name_Hall 'P 3 -2"c'
_symmetry_space_group_name_H-M 'P 3 c 1'
_atom_sites_solution_hydrogens geom
_atom_sites_solution_primary direct
_atom_sites_solution_secondary difmap
_audit_conform_dict_location ftp://ftp.iucr.org/pub/cif_core.dic
_audit_conform_dict_name cif_core.dic
_audit_conform_dict_version 2.3
_audit_creation_date 2006-07-21T14:13:50-00:00
_audit_creation_method 'WinGX routine CIF_UPDATE'
_cell_angle_alpha 90
_cell_angle_beta 90
_cell_angle_gamma 120
_cell_formula_units_Z 12
_cell_length_a 14.0028(10)
_cell_length_b 14.0028(10)
_cell_length_c 24.578(2)
_cell_measurement_reflns_used 25
_cell_measurement_temperature 200(2)
_cell_measurement_theta_max 15
_cell_measurement_theta_min 11
_cell_measurement_wavelength 0.71073
_cell_volume 4173.6(5)
_computing_cell_refinement 'CAD4 Express (Enraf Nonius, 1994)'
_computing_data_collection 'CAD4 Express (Enraf Nonius, 1994)'
_computing_data_reduction 'XCAD4 (Harms & Wocadlo, 1995)'
_computing_molecular_graphics 'Ortep-3 for Windows (Farrugia, 1997)'
_computing_publication_material 'WinGX publication routines (Farrugia, 1999)'
_computing_structure_refinement 'SHELXL-97 (Sheldrick, 1997)'
_computing_structure_solution 'SHELXS-86 (Sheldrick, 1986)'
_diffrn_ambient_temperature 200(2)
_diffrn_detector 'scintillation LiI'
_diffrn_detector_dtime 1.195
_diffrn_measured_fraction_theta_full 0.998
_diffrn_measured_fraction_theta_max 0.998
_diffrn_measurement_device '\k-geometry diffractometer'
_diffrn_measurement_device_type 'Enraf Nonius CAD4'
_diffrn_measurement_method 'non-profiled omega/2theta scans'
_diffrn_radiation_monochromator graphite
_diffrn_radiation_probe x-ray
_diffrn_radiation_type MoK\a
_diffrn_radiation_wavelength 0.71073
_diffrn_reflns_av_R_equivalents 0.078
_diffrn_reflns_av_unetI/netI 0.0644
_diffrn_reflns_limit_h_max 0
_diffrn_reflns_limit_h_min -14
_diffrn_reflns_limit_k_max 16
_diffrn_reflns_limit_k_min 0
_diffrn_reflns_limit_l_max 28
_diffrn_reflns_limit_l_min -29
_diffrn_reflns_number 4917
_diffrn_reflns_theta_full 25.02
_diffrn_reflns_theta_max 25.02
_diffrn_reflns_theta_min 1.66
_diffrn_source 'Enraf Nonius FR590'
_diffrn_standards_decay_% 1
_diffrn_standards_interval_time 60
_diffrn_standards_number 3
_exptl_absorpt_coefficient_mu 4.605
_exptl_absorpt_correction_T_max 0.9998
_exptl_absorpt_correction_T_min 0.7682
_exptl_absorpt_correction_type psi-scan
_exptl_absorpt_process_details
;
North A.C.T., Phillips D.C. & Mathews F.S. (1968) Acta. Cryst. A24, 351
Number of psi-scan sets used was 3
Theta correction was applied.
Averaged transmission function was used.
No Fourier smoothing was applied.
;
_exptl_crystal_colour yellow
_exptl_crystal_density_diffrn 2.024
_exptl_crystal_density_method 'not measured'
_exptl_crystal_description prism
_exptl_crystal_F_000 2396
_exptl_crystal_size_max 0.2
_exptl_crystal_size_mid 0.15
_exptl_crystal_size_min 0.1
_refine_diff_density_max 1.006
_refine_diff_density_min -1.216
_refine_diff_density_rms 0.163
_refine_ls_abs_structure_details 'Flack H D (1983), Acta Cryst. A39, 876-881'
_refine_ls_abs_structure_Flack 0.41(8)
_refine_ls_extinction_method none
_refine_ls_goodness_of_fit_ref 1.178
_refine_ls_hydrogen_treatment mixed
_refine_ls_matrix_type full
_refine_ls_number_parameters 149
_refine_ls_number_reflns 4917
_refine_ls_number_restraints 2
_refine_ls_restrained_S_all 1.178
_refine_ls_R_factor_all 0.0652
_refine_ls_R_factor_gt 0.0552
_refine_ls_shift/su_max 0.008
_refine_ls_shift/su_mean 0
_refine_ls_structure_factor_coef Fsqd
_refine_ls_weighting_details 'calc w=1/[\s^2^(Fo^2^)+(0.0000P)^2^+71.8128P] where P=(Fo^2^+2Fc^2^)/3'
_refine_ls_weighting_scheme calc
_refine_ls_wR_factor_gt 0.1199
_refine_ls_wR_factor_ref 0.128
_reflns_number_gt 4377
_reflns_number_total 4917
_reflns_threshold_expression >2sigma(I)
_cod_depositor_comments
;

2018-12-20
Z value and formula fixed to values more according to usual
chemical conventions.                 miguel
;
_cod_original_formula_sum 'C38 H111 I12 N19 P6'
_cod_original_formula_weight 2543.08
_cod_original_formula_moiety 'C38 H111 I12 N19 P6'
_cod_original_formula_units_Z 2
_cod_data_source_file b705651f.txt
_cod_data_source_block zak4u
_cod_database_code 7005815

loop_
_symmetry_equiv_pos_as_xyz
'x, y, z'
'-y, x-y, z'
'-x+y, -x, z'
'-y, -x, z+1/2'
'x, x-y, z+1/2'
'-x+y, y, z+1/2'

loop_
_atom_site_label
_atom_site_type_symbol
_atom_site_fract_x
_atom_site_fract_y
_atom_site_fract_z
_atom_site_U_iso_or_equiv
_atom_site_adp_type
_atom_site_occupancy
_atom_site_symmetry_multiplicity
_atom_site_calc_flag
_atom_site_refinement_flags
_atom_site_disorder_assembly
_atom_site_disorder_group
I1 I 0.50533(7) 0.00921(7) 0.85008(4) 0.03726(17) Uani 1 1 d . . .
I2 I 0 0 0.01141(5) 0.0453(4) Uani 1 3 d S . .
I3 I 0.6667 0.3333 0.78211(7) 0.0415(4) Uani 1 3 d S . .
I4 I 0.3333 -0.3333 0.79256(7) 0.0519(5) Uani 1 3 d S . .
I5 I 0.71288(6) 0.02514(7) 0.75566(3) 0.0423(2) Uani 1 1 d . . .
I6 I 0.63039(7) 0.98007(8) 0.03773(3) 0.0474(3) Uani 1 1 d . . .
P1 P 0.3579(2) -0.0014(3) 0.90631(11) 0.0288(8) Uani 1 1 d . . .
P2 P 0 0 0.11100(18) 0.0225(11) Uani 1 3 d S . .
P3 P 0.6667 0.3333 0.6830(2) 0.0299(14) Uani 1 3 d S . .
P4 P 0.3333 -0.3333 0.6935(2) 0.0266(13) Uani 1 3 d S . .
N1 N 0.3850(8) 0.1180(9) 0.9234(4) 0.033(3) Uiso 1 1 d . . .
N2 N 0.3472(9) -0.0720(9) 0.9604(4) 0.036(3) Uiso 1 1 d . . .
N3 N 0.2447(8) -0.0606(8) 0.8711(4) 0.030(2) Uiso 1 1 d . . .
N4 N -0.0721(8) 0.0540(8) 0.1313(4) 0.031(2) Uiso 1 1 d . . .
N5 N 0.5929(9) 0.2077(10) 0.6632(4) 0.038(3) Uiso 1 1 d . . .
N6 N 0.4572(9) -0.2753(9) 0.6738(4) 0.037(3) Uiso 1 1 d . . .
N7 N 0 0 0.8730(10) 0.065(6) Uiso 1 3 d S . .
C1 C 0.3131(17) 0.1675(16) 0.9048(8) 0.075(6) Uiso 1 1 d . . .
H1A H 0.303 0.2057 0.9347 0.112 Uiso 1 1 calc R . .
H1B H 0.2426 0.1092 0.8928 0.112 Uiso 1 1 calc R . .
H1C H 0.3491 0.2181 0.8754 0.112 Uiso 1 1 calc R . .
C2 C 0.4962(14) 0.2017(14) 0.9453(7) 0.061(5) Uiso 1 1 d . . .
H2A H 0.4875 0.2256 0.9806 0.092 Uiso 1 1 calc R . .
H2B H 0.5299 0.2638 0.9212 0.092 Uiso 1 1 calc R . .
H2C H 0.542 0.1689 0.9481 0.092 Uiso 1 1 calc R . .
C3 C 0.3401(11) -0.1792(11) 0.9578(5) 0.039(3) Uiso 1 1 d . . .
H3A H 0.391 -0.1812 0.9834 0.059 Uiso 1 1 calc R . .
H3B H 0.3582 -0.1912 0.9218 0.059 Uiso 1 1 calc R . .
H3C H 0.2665 -0.2358 0.9667 0.059 Uiso 1 1 calc R . .
C4 C 0.3331(13) -0.0367(12) 1.0161(5) 0.048(4) Uiso 1 1 d . . .
H4A H 0.2583 -0.0826 1.0278 0.071 Uiso 1 1 calc R . .
H4B H 0.3503 0.0387 1.0149 0.071 Uiso 1 1 calc R . .
H4C H 0.3819 -0.0438 1.0411 0.071 Uiso 1 1 calc R . .
C5 C 0.1447(15) -0.1516(14) 0.8913(7) 0.063(5) Uiso 1 1 d . . .
H5A H 0.0845 -0.1389 0.8845 0.095 Uiso 1 1 calc R . .
H5B H 0.1514 -0.1592 0.9297 0.095 Uiso 1 1 calc R . .
H5C H 0.1311 -0.218 0.8731 0.095 Uiso 1 1 calc R . .
C6 C 0.2425(12) -0.0259(13) 0.8147(5) 0.047(4) Uiso 1 1 d . . .
H6A H 0.2528 -0.073 0.79 0.071 Uiso 1 1 calc R . .
H6B H 0.3007 0.0489 0.8098 0.071 Uiso 1 1 calc R . .
H6C H 0.1728 -0.0309 0.8077 0.071 Uiso 1 1 calc R . .
C7 C -0.0541(10) 0.1569(10) 0.1059(6) 0.037(3) Uiso 1 1 d . . .
H7A H -0.1158 0.1415 0.0831 0.055 Uiso 1 1 calc R . .
H7B H 0.0119 0.1881 0.0844 0.055 Uiso 1 1 calc R . .
H7C H -0.0466 0.2083 0.1338 0.055 Uiso 1 1 calc R . .
C8 C -0.1701(9) -0.0032(12) 0.1608(5) 0.031(3) Uiso 1 1 d . . .
H8A H -0.1718 0.0438 0.1888 0.046 Uiso 1 1 calc R . .
H8B H -0.1742 -0.0674 0.177 0.046 Uiso 1 1 calc R . .
H8C H -0.2318 -0.0251 0.1368 0.046 Uiso 1 1 calc R . .
C9 C 0.4837(10) 0.1360(10) 0.6874(5) 0.032(3) Uiso 1 1 d . . .
H9A H 0.486 0.0803 0.7091 0.047 Uiso 1 1 calc R . .
H9B H 0.4301 0.1016 0.659 0.047 Uiso 1 1 calc R . .
H9C H 0.4636 0.1793 0.7098 0.047 Uiso 1 1 calc R . .
C10 C 0.6370(13) 0.1599(13) 0.6279(6) 0.048(4) Uiso 1 1 d . . .
H10A H 0.5842 0.1188 0.6 0.073 Uiso 1 1 calc R . .
H10B H 0.6536 0.1114 0.6483 0.073 Uiso 1 1 calc R . .
H10C H 0.7033 0.217 0.6115 0.073 Uiso 1 1 calc R . .
C11 C 0.5131(13) -0.1832(13) 0.6338(6) 0.051(4) Uiso 1 1 d . . .
H11A H 0.5686 -0.1185 0.652 0.077 Uiso 1 1 calc R . .
H11B H 0.4597 -0.1677 0.6178 0.077 Uiso 1 1 calc R . .
H11C H 0.5467 -0.2042 0.6058 0.077 Uiso 1 1 calc R . .
C12 C 0.5333(12) -0.3071(13) 0.6973(6) 0.049(4) Uiso 1 1 d . . .
H12A H 0.5614 -0.3335 0.669 0.074 Uiso 1 1 calc R . .
H12B H 0.495 -0.3643 0.7237 0.074 Uiso 1 1 calc R . .
H12C H 0.5933 -0.2443 0.7146 0.074 Uiso 1 1 calc R . .
C13 C 0 0 0.8302(7) 0.039(5) Uiso 1 3 d SD . .
C14 C 0 0 0.7733(8) 0.032(5) Uiso 1 3 d S . .
H14 H -0.019(8) -0.081(4) 0.7614(15) 0.034 Uiso 1 1 d D . .

loop_
_atom_site_aniso_label
_atom_site_aniso_U_11
_atom_site_aniso_U_22
_atom_site_aniso_U_33
_atom_site_aniso_U_23
_atom_site_aniso_U_13
_atom_site_aniso_U_12
I1 0.0268(3) 0.0396(4) 0.0461(3) -0.0009(4) 0.0062(4) 0.0171(3)
I2 0.0535(5) 0.0535(5) 0.0290(6) 0 0 0.0267(3)
I3 0.0426(5) 0.0426(5) 0.0392(8) 0 0 0.0213(2)
I4 0.0607(7) 0.0607(7) 0.0343(8) 0 0 0.0303(3)
I5 0.0412(3) 0.0481(4) 0.0425(4) 0.0019(4) 0.0058(4) 0.0261(3)
I6 0.0454(4) 0.0551(5) 0.0421(4) -0.0039(6) -0.0013(5) 0.0255(4)
P1 0.0273(13) 0.0233(13) 0.0349(14) -0.0031(13) 0.0011(13) 0.0120(11)
P2 0.0204(12) 0.0204(12) 0.027(2) 0 0 0.0102(6)
P3 0.0230(17) 0.0230(17) 0.044(3) 0 0 0.0115(8)
P4 0.0233(17) 0.0233(17) 0.033(3) 0 0 0.0116(8)

loop_
_atom_type_symbol
_atom_type_description
_atom_type_scat_dispersion_real
_atom_type_scat_dispersion_imag
_atom_type_scat_source
C C 0.0033 0.0016 'International Tables Vol C Tables 4.2.6.8 and 6.1.1.4'
H H 0 0 'International Tables Vol C Tables 4.2.6.8 and 6.1.1.4'
N N 0.0061 0.0033 'International Tables Vol C Tables 4.2.6.8 and 6.1.1.4'
P P 0.1023 0.0942 'International Tables Vol C Tables 4.2.6.8 and 6.1.1.4'
I I -0.4742 1.8119 'International Tables Vol C Tables 4.2.6.8 and 6.1.1.4'

loop_
_geom_angle_atom_site_label_1
_geom_angle_atom_site_label_2
_geom_angle_atom_site_label_3
_geom_angle
_geom_angle_site_symmetry_1
_geom_angle_site_symmetry_3
_geom_angle_publ_flag
N1 P1 N2 109.2(6) . . ?
N1 P1 N3 109.9(6) . . ?
N2 P1 N3 110.9(5) . . ?
N1 P1 I1 109.9(4) . . ?
N2 P1 I1 108.7(5) . . ?
N3 P1 I1 108.1(4) . . ?
N4 P2 N4 110.9(4) 3 2 ?
N4 P2 N4 110.9(4) 3 . ?
N4 P2 N4 110.9(4) 2 . ?
N4 P2 I2 108.0(4) 3 . ?
N4 P2 I2 108.0(4) 2 . ?
N4 P2 I2 108.0(4) . . ?
N5 P3 N5 111.2(4) 2_655 . ?
N5 P3 N5 111.2(4) 2_655 3_665 ?
N5 P3 N5 111.2(4) . 3_665 ?
N5 P3 I3 107.7(4) 2_655 . ?
N5 P3 I3 107.7(4) . . ?
N5 P3 I3 107.7(4) 3_665 . ?
N6 P4 N6 111.1(4) 2_545 3_655 ?
N6 P4 N6 111.1(4) 2_545 . ?
N6 P4 N6 111.1(4) 3_655 . ?
N6 P4 I4 107.8(4) 2_545 . ?
N6 P4 I4 107.8(4) 3_655 . ?
N6 P4 I4 107.8(4) . . ?
C2 N1 C1 114.1(13) . . ?
C2 N1 P1 121.9(12) . . ?
C1 N1 P1 122.0(10) . . ?
C3 N2 C4 115.2(11) . . ?
C3 N2 P1 122.2(9) . . ?
C4 N2 P1 122.3(10) . . ?
C5 N3 C6 116.6(11) . . ?
C5 N3 P1 122.7(10) . . ?
C6 N3 P1 120.6(8) . . ?
C8 N4 C7 114.8(11) . . ?
C8 N4 P2 123.9(10) . . ?
C7 N4 P2 119.2(8) . . ?
C10 N5 C9 118.4(11) . . ?
C10 N5 P3 120.7(9) . . ?
C9 N5 P3 120.3(10) . . ?
C12 N6 C11 112.0(11) . . ?
C12 N6 P4 120.2(9) . . ?
C11 N6 P4 127.7(11) . . ?
N1 C1 H1A 109.5 . . ?
N1 C1 H1B 109.5 . . ?
H1A C1 H1B 109.5 . . ?
N1 C1 H1C 109.5 . . ?
H1A C1 H1C 109.5 . . ?
H1B C1 H1C 109.5 . . ?
N1 C2 H2A 109.5 . . ?
N1 C2 H2B 109.5 . . ?
H2A C2 H2B 109.5 . . ?
N1 C2 H2C 109.5 . . ?
H2A C2 H2C 109.5 . . ?
H2B C2 H2C 109.5 . . ?
N2 C3 H3A 109.5 . . ?
N2 C3 H3B 109.5 . . ?
H3A C3 H3B 109.5 . . ?
N2 C3 H3C 109.5 . . ?
H3A C3 H3C 109.5 . . ?
H3B C3 H3C 109.5 . . ?
N2 C4 H4A 109.5 . . ?
N2 C4 H4B 109.5 . . ?
H4A C4 H4B 109.5 . . ?
N2 C4 H4C 109.5 . . ?
H4A C4 H4C 109.5 . . ?
H4B C4 H4C 109.5 . . ?
N3 C5 H5A 109.5 . . ?
N3 C5 H5B 109.5 . . ?
H5A C5 H5B 109.5 . . ?
N3 C5 H5C 109.5 . . ?
H5A C5 H5C 109.5 . . ?
H5B C5 H5C 109.5 . . ?
N3 C6 H6A 109.5 . . ?
N3 C6 H6B 109.5 . . ?
H6A C6 H6B 109.5 . . ?
N3 C6 H6C 109.5 . . ?
H6A C6 H6C 109.5 . . ?
H6B C6 H6C 109.5 . . ?
N4 C7 H7A 109.5 . . ?
N4 C7 H7B 109.5 . . ?
H7A C7 H7B 109.5 . . ?
N4 C7 H7C 109.5 . . ?
H7A C7 H7C 109.5 . . ?
H7B C7 H7C 109.5 . . ?
N4 C8 H8A 109.5 . . ?
N4 C8 H8B 109.5 . . ?
H8A C8 H8B 109.5 . . ?
N4 C8 H8C 109.5 . . ?
H8A C8 H8C 109.5 . . ?
H8B C8 H8C 109.5 . . ?
N5 C9 H9A 109.5 . . ?
N5 C9 H9B 109.5 . . ?
H9A C9 H9B 109.5 . . ?
N5 C9 H9C 109.5 . . ?
H9A C9 H9C 109.5 . . ?
H9B C9 H9C 109.5 . . ?
N5 C10 H10A 109.5 . . ?
N5 C10 H10B 109.5 . . ?
H10A C10 H10B 109.5 . . ?
N5 C10 H10C 109.5 . . ?
H10A C10 H10C 109.5 . . ?
H10B C10 H10C 109.5 . . ?
N6 C11 H11A 109.5 . . ?
N6 C11 H11B 109.5 . . ?
H11A C11 H11B 109.5 . . ?
N6 C11 H11C 109.5 . . ?
H11A C11 H11C 109.5 . . ?
H11B C11 H11C 109.5 . . ?
N6 C12 H12A 109.5 . . ?
N6 C12 H12B 109.5 . . ?
H12A C12 H12B 109.5 . . ?
N6 C12 H12C 109.5 . . ?
H12A C12 H12C 109.5 . . ?
H12B C12 H12C 109.5 . . ?
N7 C13 C14 180.000(13) . . ?
C13 C14 H14 106(3) . . ?

loop_
_geom_bond_atom_site_label_1
_geom_bond_atom_site_label_2
_geom_bond_distance
_geom_bond_site_symmetry_2
_geom_bond_publ_flag
I1 P1 2.427(3) . ?
I2 P2 2.448(5) . ?
I3 P3 2.436(6) . ?
I4 P4 2.435(6) . ?
P1 N1 1.576(12) . ?
P1 N2 1.618(11) . ?
P1 N3 1.624(10) . ?
P2 N4 1.613(12) 3 ?
P2 N4 1.613(12) 2 ?
P2 N4 1.613(12) . ?
P3 N5 1.607(11) 2_655 ?
P3 N5 1.607(11) . ?
P3 N5 1.607(11) 3_665 ?
P4 N6 1.579(11) 2_545 ?
P4 N6 1.579(11) 3_655 ?
P4 N6 1.579(11) . ?
N1 C2 1.504(19) . ?
N1 C1 1.55(3) . ?
N2 C3 1.454(18) . ?
N2 C4 1.501(17) . ?
N3 C5 1.431(19) . ?
N3 C6 1.473(16) . ?
N4 C8 1.398(14) . ?
N4 C7 1.471(17) . ?
N5 C10 1.41(2) . ?
N5 C9 1.471(16) . ?
N6 C12 1.46(2) . ?
N6 C11 1.495(18) . ?
N7 C13 1.05(3) . ?
C1 H1A 0.96 . ?
C1 H1B 0.96 . ?
C1 H1C 0.96 . ?
C2 H2A 0.96 . ?
C2 H2B 0.96 . ?
C2 H2C 0.96 . ?
C3 H3A 0.96 . ?
C3 H3B 0.96 . ?
C3 H3C 0.96 . ?
C4 H4A 0.96 . ?
C4 H4B 0.96 . ?
C4 H4C 0.96 . ?
C5 H5A 0.96 . ?
C5 H5B 0.96 . ?
C5 H5C 0.96 . ?
C6 H6A 0.96 . ?
C6 H6B 0.96 . ?
C6 H6C 0.96 . ?
C7 H7A 0.96 . ?
C7 H7B 0.96 . ?
C7 H7C 0.96 . ?
C8 H8A 0.96 . ?
C8 H8B 0.96 . ?
C8 H8C 0.96 . ?
C9 H9A 0.96 . ?
C9 H9B 0.96 . ?
C9 H9C 0.96 . ?
C10 H10A 0.96 . ?
C10 H10B 0.96 . ?
C10 H10C 0.96 . ?
C11 H11A 0.96 . ?
C11 H11B 0.96 . ?
C11 H11C 0.96 . ?
C12 H12A 0.96 . ?
C12 H12B 0.96 . ?
C12 H12C 0.96 . ?
C13 C14 1.40(3) . ?
C14 H14 1.07(5) . ?
